data_8105694
loop_
_publ_author_name
'Maluleka, Marole M'
'Mphahlele, Malose J'

_publ_section_title
;
 Crystal structure of (E)-1-(2--nitrophenyl)-3-phenylprop-2-en-1-one,
 C15H11NO3
;
_journal_issue 3
_journal_name_full 'Zeitschrift f\"ur Kristallographie - New Crystal Structures'
_journal_page_first 351
_journal_page_last 353
_journal_paper_doi 10.1515/ncrs-2022-0032
_journal_volume 237
_journal_year 2022
_chemical_formula_moiety 'C15  H11  N  O3'
_chemical_formula_sum 'C15 H11 N O3'
_chemical_formula_weight 253.25
_space_group_crystal_system monoclinic
_space_group_IT_number 14
_space_group_name_Hall '-P 2ybc'
_space_group_name_H-M_alt 'P 1 21/c 1'
_atom_sites_solution_hydrogens geom
_atom_sites_solution_primary 'dual - dual-space method e.g. SHELXD'
_atom_sites_solution_secondary 'dual - dual-space method e.g. SHELXD'
_cell_angle_alpha 90
_cell_angle_beta 96.0800(10)
_cell_angle_gamma 90
_cell_formula_units_Z 4
_cell_length_a 5.4092(2)
_cell_length_b 23.9605(8)
_cell_length_c 9.4887(3)
_cell_measurement_reflns_used 9494
_cell_measurement_temperature 173(2)
_cell_measurement_theta_max 28.3
_cell_measurement_theta_min 2.75
_cell_measurement_wavelength 0.71073
_cell_volume 1222.89(7)
_computing_cell_refinement 'SAINT-Plus (Bruker, 2016)'
_computing_data_collection 'APEX3 (Bruker, 2016)'
_computing_data_reduction 'SAINT-Plus and XPREP (Bruker 2016)'
_computing_molecular_graphics 'Olex2 1.3 (Dolomanov et al., 2009)'
_computing_publication_material 'Olex2 1.3 (Dolomanov et al., 2009)'
_computing_structure_refinement 'SHELXL-2018/3 (Sheldrick, 2018)'
_computing_structure_solution 'SHELXT-2014 (Sheldrick, 2014)'
_diffrn_ambient_temperature 173(2)
_diffrn_measured_fraction_theta_full 0.999
_diffrn_measured_fraction_theta_max 0.999
_diffrn_measurement_device_type 'Bruker D8 Venture Photon CCD area detector'
_diffrn_measurement_method '\w scans'
_diffrn_radiation_monochromator graphite
_diffrn_radiation_probe x-ray
_diffrn_radiation_type MoK\a
_diffrn_radiation_wavelength 0.71073
_diffrn_reflns_av_R_equivalents 0.0331
_diffrn_reflns_av_unetI/netI 0.0107
_diffrn_reflns_Laue_measured_fraction_full 0.999
_diffrn_reflns_Laue_measured_fraction_max 0.999
_diffrn_reflns_limit_h_max 6
_diffrn_reflns_limit_h_min -6
_diffrn_reflns_limit_k_max 29
_diffrn_reflns_limit_k_min -29
_diffrn_reflns_limit_l_max 11
_diffrn_reflns_limit_l_min -11
_diffrn_reflns_number 46990
_diffrn_reflns_point_group_measured_fraction_full 0.999
_diffrn_reflns_point_group_measured_fraction_max 0.999
_diffrn_reflns_theta_full 25.242
_diffrn_reflns_theta_max 25.499
_diffrn_reflns_theta_min 3.342
_diffrn_standards_interval_count .
_diffrn_standards_interval_time .
_diffrn_standards_number 0
_exptl_absorpt_coefficient_mu 0.097
_exptl_absorpt_correction_T_max 0.7457
_exptl_absorpt_correction_T_min 0.7039
_exptl_absorpt_correction_type multi-scan
_exptl_absorpt_process_details 'SADABS (Sheldrick, 1996)'
_exptl_crystal_colour yellow
_exptl_crystal_colour_primary yellow
_exptl_crystal_density_diffrn 1.376
_exptl_crystal_density_method 'not measured'
_exptl_crystal_description needle
_exptl_crystal_F_000 528
_exptl_crystal_size_max 0.36
_exptl_crystal_size_mid 0.164
_exptl_crystal_size_min 0.121
_refine_diff_density_max 0.205
_refine_diff_density_min -0.183
_refine_diff_density_rms 0.032
_refine_ls_extinction_method none
_refine_ls_goodness_of_fit_ref 1.109
_refine_ls_hydrogen_treatment constr
_refine_ls_matrix_type full
_refine_ls_number_constraints 0
_refine_ls_number_parameters 172
_refine_ls_number_reflns 2281
_refine_ls_number_restraints 0
_refine_ls_restrained_S_all 1.109
_refine_ls_R_factor_all 0.0392
_refine_ls_R_factor_gt 0.0358
_refine_ls_shift/su_max 0.001
_refine_ls_shift/su_mean 0
_refine_ls_structure_factor_coef Fsqd
_refine_ls_weighting_details 'w=1/[\s^2^(Fo^2^)+(0.0336P)^2^+0.4553P] where P=(Fo^2^+2Fc^2^)/3'
_refine_ls_weighting_scheme calc
_refine_ls_wR_factor_gt 0.0864
_refine_ls_wR_factor_ref 0.0888
_reflns_Friedel_coverage 0
_reflns_number_gt 2091
_reflns_number_total 2281
_reflns_threshold_expression 'I > 2\s(I)'
_cod_data_source_file suppl_j_ncrs-2022-0032_suppl.cif
_cod_data_source_block K020
_cod_database_code 8105694
_shelx_estimated_absorpt_t_max 0.988
_shelx_estimated_absorpt_t_min 0.966
_olex2_refinement_description
;
1.a Aromatic/amide H refined with riding coordinates:
 C3(H3), C4(H4), C5(H5), C6(H6), C8(H8), C9(H9), C11(H11), C12(H12), C13(H13),
 C14(H14), C15(H15)
;
_olex2_submission_special_instructions 'No special instructions were received'

loop_
_space_group_symop_operation_xyz
'x, y, z'
'-x, y+1/2, -z+1/2'
'-x, -y, -z'
'x, -y-1/2, z-1/2'

loop_
_atom_site_label
_atom_site_type_symbol
_atom_site_fract_x
_atom_site_fract_y
_atom_site_fract_z
_atom_site_U_iso_or_equiv
_atom_site_adp_type
_atom_site_occupancy
_atom_site_site_symmetry_order
_atom_site_calc_flag
_atom_site_refinement_flags_posn
_atom_site_refinement_flags_adp
_atom_site_refinement_flags_occupancy
_atom_site_disorder_assembly
_atom_site_disorder_group
C1 C 0.2115(2) 0.65511(5) 0.17385(13) 0.0265(3) Uani 1 1 d . . . . .
C2 C 0.1734(2) 0.71158(5) 0.19862(13) 0.0268(3) Uani 1 1 d . . . . .
C3 C 0.3018(3) 0.75327(6) 0.13585(15) 0.0346(3) Uani 1 1 d . . . . .
H3 H 0.272488 0.791456 0.155255 0.042 Uiso 1 1 calc R U . . .
C4 C 0.4731(3) 0.73827(7) 0.04465(16) 0.0402(4) Uani 1 1 d . . . . .
H4 H 0.564084 0.766231 0.001381 0.048 Uiso 1 1 calc R U . . .
C5 C 0.5121(3) 0.68263(7) 0.01636(15) 0.0409(4) Uani 1 1 d . . . . .
H5 H 0.628736 0.672464 -0.047268 0.049 Uiso 1 1 calc R U . . .
C6 C 0.3829(3) 0.64170(6) 0.07984(14) 0.0347(3) Uani 1 1 d . . . . .
H6 H 0.41161 0.603614 0.058951 0.042 Uiso 1 1 calc R U . . .
C7 C 0.0812(2) 0.60745(5) 0.23931(14) 0.0295(3) Uani 1 1 d . . . . .
C8 C 0.1829(2) 0.58635(5) 0.37817(14) 0.0307(3) Uani 1 1 d . . . . .
H8 H 0.089866 0.558842 0.42172 0.037 Uiso 1 1 calc R U . . .
C9 C 0.3969(2) 0.60304(5) 0.44772(13) 0.0274(3) Uani 1 1 d . . . . .
H9 H 0.48529 0.631365 0.404089 0.033 Uiso 1 1 calc R U . . .
C10 C 0.5096(2) 0.58215(5) 0.58452(13) 0.0273(3) Uani 1 1 d . . . . .
C11 C 0.7317(3) 0.60567(6) 0.64539(15) 0.0340(3) Uani 1 1 d . . . . .
H11 H 0.807931 0.634699 0.597251 0.041 Uiso 1 1 calc R U . . .
C12 C 0.8420(3) 0.58710(6) 0.77533(16) 0.0407(4) Uani 1 1 d . . . . .
H12 H 0.993013 0.603489 0.815803 0.049 Uiso 1 1 calc R U . . .
C13 C 0.7334(3) 0.54486(6) 0.84627(15) 0.0408(4) Uani 1 1 d . . . . .
H13 H 0.80954 0.53212 0.935272 0.049 Uiso 1 1 calc R U . . .
C14 C 0.5138(3) 0.52125(6) 0.78737(16) 0.0413(4) Uani 1 1 d . . . . .
H14 H 0.438899 0.492215 0.836159 0.05 Uiso 1 1 calc R U . . .
C15 C 0.4023(3) 0.53951(6) 0.65810(15) 0.0354(3) Uani 1 1 d . . . . .
H15 H 0.251061 0.522933 0.618674 0.043 Uiso 1 1 calc R U . . .
N1 N -0.0103(2) 0.72862(5) 0.29322(12) 0.0307(3) Uani 1 1 d . . . . .
O1 O -0.0475(2) 0.77829(4) 0.30923(13) 0.0504(3) Uani 1 1 d . . . . .
O2 O -0.11979(19) 0.69190(4) 0.35205(11) 0.0408(3) Uani 1 1 d . . . . .
O3 O -0.09393(19) 0.58472(4) 0.17099(12) 0.0439(3) Uani 1 1 d . . . . .

loop_
_atom_site_aniso_label
_atom_site_aniso_U_11
_atom_site_aniso_U_22
_atom_site_aniso_U_33
_atom_site_aniso_U_23
_atom_site_aniso_U_13
_atom_site_aniso_U_12
C1 0.0225(6) 0.0340(7) 0.0222(6) 0.0015(5) -0.0015(5) 0.0027(5)
C2 0.0243(6) 0.0333(7) 0.0229(6) 0.0011(5) 0.0027(5) 0.0030(5)
C3 0.0350(7) 0.0334(7) 0.0354(7) 0.0073(6) 0.0034(6) 0.0009(6)
C4 0.0340(7) 0.0510(9) 0.0368(8) 0.0154(7) 0.0098(6) -0.0013(7)
C5 0.0329(7) 0.0600(10) 0.0315(7) 0.0058(7) 0.0113(6) 0.0090(7)
C6 0.0335(7) 0.0401(8) 0.0311(7) -0.0017(6) 0.0053(6) 0.0092(6)
C7 0.0259(6) 0.0297(7) 0.0328(7) -0.0045(5) 0.0025(5) 0.0011(5)
C8 0.0310(7) 0.0287(7) 0.0325(7) 0.0027(5) 0.0042(5) -0.0056(5)
C9 0.0303(7) 0.0245(6) 0.0280(7) 0.0002(5) 0.0060(5) -0.0012(5)
C10 0.0307(7) 0.0254(6) 0.0261(6) -0.0023(5) 0.0048(5) 0.0021(5)
C11 0.0357(7) 0.0331(7) 0.0328(7) 0.0006(6) 0.0018(6) -0.0024(6)
C12 0.0418(8) 0.0422(8) 0.0359(8) -0.0056(6) -0.0064(6) 0.0019(7)
C13 0.0570(10) 0.0378(8) 0.0267(7) 0.0007(6) 0.0001(6) 0.0143(7)
C14 0.0562(9) 0.0323(7) 0.0363(8) 0.0078(6) 0.0088(7) 0.0025(7)
C15 0.0398(8) 0.0303(7) 0.0359(7) 0.0027(6) 0.0028(6) -0.0040(6)
N1 0.0298(6) 0.0325(6) 0.0304(6) -0.0004(5) 0.0056(5) 0.0036(5)
O1 0.0581(7) 0.0318(6) 0.0650(8) -0.0050(5) 0.0245(6) 0.0095(5)
O2 0.0411(6) 0.0394(6) 0.0458(6) 0.0041(5) 0.0224(5) 0.0022(5)
O3 0.0374(6) 0.0445(6) 0.0468(6) -0.0024(5) -0.0101(5) -0.0090(5)

loop_
_atom_type_symbol
_atom_type_description
_atom_type_scat_dispersion_real
_atom_type_scat_dispersion_imag
_atom_type_scat_source
C C 0.0033 0.0016 'International Tables Vol C Tables 4.2.6.8 and 6.1.1.4'
H H 0 0 'International Tables Vol C Tables 4.2.6.8 and 6.1.1.4'
N N 0.0061 0.0033 'International Tables Vol C Tables 4.2.6.8 and 6.1.1.4'
O O 0.0106 0.006 'International Tables Vol C Tables 4.2.6.8 and 6.1.1.4'

loop_
_exptl_crystal_face_index_h
_exptl_crystal_face_index_k
_exptl_crystal_face_index_l
_exptl_crystal_face_perp_dist
1 -1 0 0.166
-1 1 0 0.125
0 1 -2 0.069
0 -1 2 0.041
0 -1 0 0.06
0 1 0 0.008

loop_
_geom_angle_atom_site_label_1
_geom_angle_atom_site_label_2
_geom_angle_atom_site_label_3
_geom_angle
_geom_angle_site_symmetry_1
_geom_angle_site_symmetry_3
C2 C1 C7 125.56(11) . .
C6 C1 C2 116.97(12) . .
C6 C1 C7 117.47(12) . .
C1 C2 N1 119.74(11) . .
C3 C2 C1 122.52(12) . .
C3 C2 N1 117.73(12) . .
C2 C3 H3 120.6 . .
C4 C3 C2 118.80(14) . .
C4 C3 H3 120.6 . .
C3 C4 H4 120 . .
C5 C4 C3 119.98(14) . .
C5 C4 H4 120 . .
C4 C5 H5 119.8 . .
C6 C5 C4 120.45(13) . .
C6 C5 H5 119.8 . .
C1 C6 H6 119.4 . .
C5 C6 C1 121.26(14) . .
C5 C6 H6 119.4 . .
C8 C7 C1 118.97(11) . .
O3 C7 C1 119.33(12) . .
O3 C7 C8 121.45(13) . .
C7 C8 H8 117.7 . .
C9 C8 C7 124.52(12) . .
C9 C8 H8 117.7 . .
C8 C9 H9 116.7 . .
C8 C9 C10 126.57(12) . .
C10 C9 H9 116.7 . .
C11 C10 C9 119.26(12) . .
C11 C10 C15 118.24(12) . .
C15 C10 C9 122.50(12) . .
C10 C11 H11 119.7 . .
C12 C11 C10 120.63(14) . .
C12 C11 H11 119.7 . .
C11 C12 H12 119.9 . .
C13 C12 C11 120.26(14) . .
C13 C12 H12 119.9 . .
C12 C13 H13 120.1 . .
C14 C13 C12 119.72(13) . .
C14 C13 H13 120.1 . .
C13 C14 H14 119.8 . .
C13 C14 C15 120.45(14) . .
C15 C14 H14 119.8 . .
C10 C15 H15 119.7 . .
C14 C15 C10 120.68(14) . .
C14 C15 H15 119.7 . .
O1 N1 C2 118.67(11) . .
O1 N1 O2 123.30(12) . .
O2 N1 C2 118.03(11) . .

loop_
_geom_bond_atom_site_label_1
_geom_bond_atom_site_label_2
_geom_bond_distance
_geom_bond_site_symmetry_2
C1 C2 1.3924(18) .
C1 C6 1.3908(18) .
C1 C7 1.5097(18) .
C2 C3 1.3866(19) .
C2 N1 1.4657(16) .
C3 H3 0.95 .
C3 C4 1.381(2) .
C4 H4 0.95 .
C4 C5 1.381(2) .
C5 H5 0.95 .
C5 C6 1.379(2) .
C6 H6 0.95 .
C7 C8 1.4632(19) .
C7 O3 1.2182(16) .
C8 H8 0.95 .
C8 C9 1.3319(19) .
C9 H9 0.95 .
C9 C10 1.4627(18) .
C10 C11 1.3953(19) .
C10 C15 1.3978(19) .
C11 H11 0.95 .
C11 C12 1.385(2) .
C12 H12 0.95 .
C12 C13 1.381(2) .
C13 H13 0.95 .
C13 C14 1.379(2) .
C14 H14 0.95 .
C14 C15 1.380(2) .
C15 H15 0.95 .
N1 O1 1.2194(15) .
N1 O2 1.2275(15) .

loop_
_geom_torsion_atom_site_label_1
_geom_torsion_atom_site_label_2
_geom_torsion_atom_site_label_3
_geom_torsion_atom_site_label_4
_geom_torsion
_geom_torsion_site_symmetry_1
_geom_torsion_site_symmetry_2
_geom_torsion_site_symmetry_3
_geom_torsion_site_symmetry_4
C1 C2 C3 C4 0.4(2) . . . .
C1 C2 N1 O1 -177.24(12) . . . .
C1 C2 N1 O2 2.48(18) . . . .
C1 C7 C8 C9 -5.9(2) . . . .
C2 C1 C6 C5 1.15(19) . . . .
C2 C1 C7 C8 -86.01(16) . . . .
C2 C1 C7 O3 99.65(16) . . . .
C2 C3 C4 C5 0.6(2) . . . .
C3 C2 N1 O1 2.19(18) . . . .
C3 C2 N1 O2 -178.09(12) . . . .
C3 C4 C5 C6 -0.7(2) . . . .
C4 C5 C6 C1 -0.2(2) . . . .
C6 C1 C2 C3 -1.25(19) . . . .
C6 C1 C2 N1 178.16(11) . . . .
C6 C1 C7 C8 94.54(15) . . . .
C6 C1 C7 O3 -79.80(16) . . . .
C7 C1 C2 C3 179.30(12) . . . .
C7 C1 C2 N1 -1.30(19) . . . .
C7 C1 C6 C5 -179.35(12) . . . .
C7 C8 C9 C10 -178.16(12) . . . .
C8 C9 C10 C11 -177.74(13) . . . .
C8 C9 C10 C15 1.7(2) . . . .
C9 C10 C11 C12 179.49(13) . . . .
C9 C10 C15 C14 -179.57(13) . . . .
C10 C11 C12 C13 0.1(2) . . . .
C11 C10 C15 C14 -0.1(2) . . . .
C11 C12 C13 C14 -0.2(2) . . . .
C12 C13 C14 C15 0.1(2) . . . .
C13 C14 C15 C10 0.1(2) . . . .
C15 C10 C11 C12 0.0(2) . . . .
N1 C2 C3 C4 -179.04(12) . . . .
O3 C7 C8 C9 168.30(14) . . . .
